data_7061810
loop_
_publ_author_name
'Kumar, Sunil'
Priyasha,
'Das, Dinabandhu'

_publ_section_title
;
 Molecular tiltation and supramolecular interactions induced uniaxial NTE
 and biaxial PTE in bis-imidazole-based co-crystals
;
_journal_issue 38
_journal_name_full 'New Journal of Chemistry'
_journal_page_first 18465
_journal_page_last 18470
_journal_paper_doi 10.1039/D2NJ03717C
_journal_volume 46
_journal_year 2022
_chemical_formula_sum 'C22 H20 N4 O4'
_chemical_formula_weight 404.42
_space_group_crystal_system monoclinic
_space_group_IT_number 15
_space_group_name_Hall '-C 2yc'
_space_group_name_H-M_alt 'C 1 2/c 1'
_atom_sites_solution_hydrogens mixed
_audit_creation_method SHELXL-2018/3
_audit_update_record
;
2022-07-16 deposited with the CCDC.	2022-09-06 downloaded from the CCDC.
;
_cell_angle_alpha 90
_cell_angle_beta 106.624(4)
_cell_angle_gamma 90
_cell_formula_units_Z 4
_cell_length_a 28.394(3)
_cell_length_b 6.7333(8)
_cell_length_c 11.1211(12)
_cell_measurement_reflns_used 9940
_cell_measurement_temperature 200(2)
_cell_measurement_theta_max 28.24
_cell_measurement_theta_min 2.74
_cell_volume 2037.3(4)
_computing_cell_refinement 'Bruker SAINT'
_computing_data_collection 'Bruker APEX3'
_computing_data_reduction 'Bruker SAINT'
_computing_molecular_graphics 'Xseed-2017 (Barbour, 2017)'
_computing_structure_refinement 'SHELXL-2018/3 (Sheldrick, 2018)'
_computing_structure_solution 'SHELXT 2018/2 (Sheldrick, 2018)'
_diffrn_ambient_temperature 200(2)
_diffrn_measured_fraction_theta_full 0.987
_diffrn_measured_fraction_theta_max 0.982
_diffrn_measurement_device_type 'Bruker APEX-III Photon-II detector'
_diffrn_measurement_method 'phi and omega scan'
_diffrn_radiation_type MoK\a
_diffrn_radiation_wavelength 0.71073
_diffrn_reflns_av_R_equivalents 0.0269
_diffrn_reflns_av_unetI/netI 0.0144
_diffrn_reflns_Laue_measured_fraction_full 0.987
_diffrn_reflns_Laue_measured_fraction_max 0.982
_diffrn_reflns_limit_h_max 36
_diffrn_reflns_limit_h_min -37
_diffrn_reflns_limit_k_max 8
_diffrn_reflns_limit_k_min -8
_diffrn_reflns_limit_l_max 14
_diffrn_reflns_limit_l_min -14
_diffrn_reflns_number 22382
_diffrn_reflns_point_group_measured_fraction_full 0.987
_diffrn_reflns_point_group_measured_fraction_max 0.982
_diffrn_reflns_theta_full 25.000
_diffrn_reflns_theta_max 28.451
_diffrn_reflns_theta_min 2.995
_diffrn_source microfocus
_exptl_absorpt_coefficient_mu 0.093
_exptl_absorpt_correction_T_max 0.7457
_exptl_absorpt_correction_T_min 0.7076
_exptl_absorpt_correction_type multi-scan
_exptl_absorpt_process_details SADABS
_exptl_crystal_colour colorless
_exptl_crystal_density_diffrn 1.319
_exptl_crystal_description block
_exptl_crystal_F_000 848
_exptl_crystal_size_max 0.476
_exptl_crystal_size_mid 0.187
_exptl_crystal_size_min 0.176
_refine_diff_density_max 0.229
_refine_diff_density_min -0.151
_refine_diff_density_rms 0.032
_refine_ls_extinction_method none
_refine_ls_goodness_of_fit_ref 1.033
_refine_ls_hydrogen_treatment mixed
_refine_ls_matrix_type full
_refine_ls_number_parameters 140
_refine_ls_number_reflns 2530
_refine_ls_number_restraints 0
_refine_ls_restrained_S_all 1.033
_refine_ls_R_factor_all 0.0454
_refine_ls_R_factor_gt 0.0398
_refine_ls_shift/su_max 0.001
_refine_ls_shift/su_mean 0.000
_refine_ls_structure_factor_coef Fsqd
_refine_ls_weighting_details 'w=1/[\s^2^(Fo^2^)+(0.0469P)^2^+1.1424P] where P=(Fo^2^+2Fc^2^)/3'
_refine_ls_weighting_scheme calc
_refine_ls_wR_factor_gt 0.1005
_refine_ls_wR_factor_ref 0.1057
_reflns_Friedel_coverage 0.000
_reflns_number_gt 2231
_reflns_number_total 2530
_reflns_threshold_expression 'I > 2\s(I)'
_cod_data_source_file d2nj03717c2.cif
_cod_data_source_block BIMB-TA_200K
_cod_depositor_comments 'Adding full bibliography for 7061809--7061825.cif.'
_cod_original_sg_symbol_H-M 'C 2/c'
_cod_database_code 7061810
_shelx_shelxl_version_number 2018/3
_shelx_space_group_comment
;
The symmetry employed for this shelxl refinement is uniquely defined
by the following loop, which should always be used as a source of
symmetry information in preference to the above space-group names.
They are only intended as comments.
;
_shelx_estimated_absorpt_t_min 0.957
_shelx_estimated_absorpt_t_max 0.984

loop_
_space_group_symop_operation_xyz
'x, y, z'
'-x, y, -z+1/2'
'x+1/2, y+1/2, z'
'-x+1/2, y+1/2, -z+1/2'
'-x, -y, -z'
'x, -y, z-1/2'
'-x+1/2, -y+1/2, -z'
'x+1/2, -y+1/2, z-1/2'

loop_
_atom_site_label
_atom_site_type_symbol
_atom_site_fract_x
_atom_site_fract_y
_atom_site_fract_z
_atom_site_U_iso_or_equiv
_atom_site_adp_type
_atom_site_occupancy
_atom_site_site_symmetry_order
_atom_site_calc_flag
_atom_site_refinement_flags_posn
_atom_site_refinement_flags_adp
_atom_site_refinement_flags_occupancy
_atom_site_disorder_assembly
_atom_site_disorder_group
O1 O 0.29968(3) 0.22116(13) 0.13856(8) 0.0426(2) Uani 1 1 d . . . . .
O2 O 0.33849(4) 0.14590(14) -0.00438(9) 0.0483(2) Uani 1 1 d . . . . .
N2 N 0.39403(3) 0.81198(15) 0.24061(9) 0.0371(2) Uani 1 1 d . . . . .
N1 N 0.35914(4) 0.52288(16) 0.18360(10) 0.0427(3) Uani 1 1 d . . . . .
C9 C 0.45549(4) 0.99705(17) 0.40439(10) 0.0348(2) Uani 1 1 d . . . . .
C2 C 0.24619(4) -0.12624(18) 0.09703(10) 0.0368(3) Uani 1 1 d . . . . .
H2 H 0.243595 -0.041485 0.163127 0.044 Uiso 1 1 calc R U . . .
C5 C 0.36081(4) 0.67878(18) 0.25554(11) 0.0379(3) Uani 1 1 d . . . . .
H5 H 0.341120 0.695446 0.310975 0.045 Uiso 1 1 calc R U . . .
C3 C 0.27719(4) -0.07546(16) 0.02463(9) 0.0318(2) Uani 1 1 d . . . . .
C1 C 0.21925(4) -0.30007(18) 0.07244(11) 0.0372(3) Uani 1 1 d . . . . .
H1 H 0.198224 -0.334815 0.121945 0.045 Uiso 1 1 calc R U . . .
C4 C 0.30785(4) 0.10842(17) 0.05054(10) 0.0342(2) Uani 1 1 d . . . . .
C10 C 0.48552(5) 1.16300(19) 0.42352(12) 0.0438(3) Uani 1 1 d . . . . .
H10 H 0.475984 1.275820 0.370866 0.053 Uiso 1 1 calc R U . . .
C11 C 0.52940(5) 1.16577(19) 0.51897(13) 0.0460(3) Uani 1 1 d . . . . .
H11 H 0.549356 1.281505 0.531763 0.055 Uiso 1 1 calc R U . . .
C8 C 0.40621(4) 1.00109(18) 0.30607(12) 0.0430(3) Uani 1 1 d . . . . .
H8A H 0.380434 1.034762 0.346658 0.052 Uiso 1 1 calc R U . . .
H8B H 0.406471 1.106493 0.244193 0.052 Uiso 1 1 calc R U . . .
C7 C 0.41478(5) 0.7361(2) 0.15331(14) 0.0538(4) Uani 1 1 d . . . . .
H7 H 0.439525 0.795966 0.123224 0.065 Uiso 1 1 calc R U . . .
C6 C 0.39279(6) 0.5584(2) 0.11876(14) 0.0552(4) Uani 1 1 d . . . . .
H6 H 0.399613 0.471368 0.058636 0.066 Uiso 1 1 calc R U . . .
H1A H 0.3222(8) 0.334(3) 0.1570(19) 0.086(6) Uiso 1 1 d . . . . .

loop_
_atom_site_aniso_label
_atom_site_aniso_U_11
_atom_site_aniso_U_22
_atom_site_aniso_U_33
_atom_site_aniso_U_23
_atom_site_aniso_U_13
_atom_site_aniso_U_12
O1 0.0494(5) 0.0394(5) 0.0422(5) -0.0096(4) 0.0181(4) -0.0116(4)
O2 0.0562(5) 0.0453(5) 0.0513(5) -0.0072(4) 0.0278(4) -0.0170(4)
N2 0.0341(5) 0.0388(5) 0.0363(5) -0.0056(4) 0.0068(4) -0.0075(4)
N1 0.0446(6) 0.0403(5) 0.0427(5) -0.0089(4) 0.0115(4) -0.0086(4)
C9 0.0339(5) 0.0343(6) 0.0361(5) -0.0058(4) 0.0096(4) -0.0060(4)
C2 0.0410(6) 0.0387(6) 0.0333(5) -0.0058(4) 0.0151(4) -0.0056(5)
C5 0.0357(5) 0.0415(6) 0.0362(5) -0.0051(5) 0.0097(4) -0.0069(5)
C3 0.0327(5) 0.0329(5) 0.0290(5) 0.0013(4) 0.0074(4) -0.0026(4)
C1 0.0398(6) 0.0415(6) 0.0339(5) -0.0024(4) 0.0165(4) -0.0078(5)
C4 0.0365(5) 0.0350(5) 0.0306(5) 0.0015(4) 0.0085(4) -0.0031(4)
C10 0.0454(7) 0.0351(6) 0.0461(6) 0.0047(5) 0.0051(5) -0.0095(5)
C11 0.0431(7) 0.0367(6) 0.0525(7) 0.0025(5) 0.0044(5) -0.0166(5)
C8 0.0380(6) 0.0355(6) 0.0491(7) -0.0061(5) 0.0022(5) -0.0046(5)
C7 0.0525(8) 0.0648(9) 0.0515(7) -0.0134(7) 0.0268(6) -0.0182(7)
C6 0.0581(8) 0.0593(9) 0.0549(8) -0.0222(7) 0.0269(7) -0.0109(7)

loop_
_atom_type_symbol
_atom_type_description
_atom_type_scat_dispersion_real
_atom_type_scat_dispersion_imag
_atom_type_scat_source
C C 0.0033 0.0016 'International Tables Vol C Tables 4.2.6.8 and 6.1.1.4'
H H 0.0000 0.0000 'International Tables Vol C Tables 4.2.6.8 and 6.1.1.4'
N N 0.0061 0.0033 'International Tables Vol C Tables 4.2.6.8 and 6.1.1.4'
O O 0.0106 0.0060 'International Tables Vol C Tables 4.2.6.8 and 6.1.1.4'

loop_
_geom_angle_atom_site_label_1
_geom_angle_atom_site_label_2
_geom_angle_atom_site_label_3
_geom_angle
_geom_angle_site_symmetry_1
_geom_angle_site_symmetry_3
_geom_angle_publ_flag
C4 O1 H1A 111.3(12) . . ?
C5 N2 C7 107.31(10) . . ?
C5 N2 C8 126.50(10) . . ?
C7 N2 C8 126.19(11) . . ?
C5 N1 C6 105.75(11) . . ?
C11 C9 C10 118.51(11) 5_676 . ?
C11 C9 C8 121.46(10) 5_676 . ?
C10 C9 C8 119.95(11) . . ?
C1 C2 C3 119.89(10) . . ?
C1 C2 H2 120.1 . . ?
C3 C2 H2 120.1 . . ?
N1 C5 N2 111.24(10) . . ?
N1 C5 H5 124.4 . . ?
N2 C5 H5 124.4 . . ?
C1 C3 C2 119.83(10) 7_545 . ?
C1 C3 C4 118.75(9) 7_545 . ?
C2 C3 C4 121.41(10) . . ?
C2 C1 C3 120.28(10) . 7_545 ?
C2 C1 H1 119.9 . . ?
C3 C1 H1 119.9 7_545 . ?
O2 C4 O1 123.80(11) . . ?
O2 C4 C3 122.21(10) . . ?
O1 C4 C3 113.98(9) . . ?
C9 C10 C11 120.50(11) . . ?
C9 C10 H10 119.8 . . ?
C11 C10 H10 119.8 . . ?
C9 C11 C10 120.99(11) 5_676 . ?
C9 C11 H11 119.5 5_676 . ?
C10 C11 H11 119.5 . . ?
N2 C8 C9 112.59(10) . . ?
N2 C8 H8A 109.1 . . ?
C9 C8 H8A 109.1 . . ?
N2 C8 H8B 109.1 . . ?
C9 C8 H8B 109.1 . . ?
H8A C8 H8B 107.8 . . ?
C6 C7 N2 105.89(12) . . ?
C6 C7 H7 127.1 . . ?
N2 C7 H7 127.1 . . ?
C7 C6 N1 109.81(12) . . ?
C7 C6 H6 125.1 . . ?
N1 C6 H6 125.1 . . ?

loop_
_geom_bond_atom_site_label_1
_geom_bond_atom_site_label_2
_geom_bond_distance
_geom_bond_site_symmetry_2
_geom_bond_publ_flag
O1 C4 1.3107(14) . ?
O1 H1A 0.98(2) . ?
O2 C4 1.2239(13) . ?
N2 C5 1.3459(15) . ?
N2 C7 1.3703(17) . ?
N2 C8 1.4584(15) . ?
N1 C5 1.3124(15) . ?
N1 C6 1.3727(17) . ?
C9 C11 1.3796(17) 5_676 ?
C9 C10 1.3846(16) . ?
C9 C8 1.5094(16) . ?
C2 C1 1.3820(16) . ?
C2 C3 1.3948(15) . ?
C2 H2 0.9500 . ?
C5 H5 0.9500 . ?
C3 C1 1.3929(15) 7_545 ?
C3 C4 1.4934(15) . ?
C1 H1 0.9500 . ?
C10 C11 1.3867(17) . ?
C10 H10 0.9500 . ?
C11 H11 0.9500 . ?
C8 H8A 0.9900 . ?
C8 H8B 0.9900 . ?
C7 C6 1.353(2) . ?
C7 H7 0.9500 . ?
C6 H6 0.9500 . ?
